data_4060612
loop_
_publ_author_name
' Tomoyuki Tajima '
' Nobuhiro Takeda '
' Takahiro Sasamori '
' Norihiro Tokitoh'
'Takeshi Yoshida'
' Masaru Nakahara '

_publ_section_title
;
  Synthesis of Bis(germacyclopropa)benzenes and
Structures of Their Annelated Benzene Rings
;
_journal_name_full Organometallics
_journal_paper_doi 10.1021/om0507629
_journal_year 2006
_chemical_formula_moiety 'C84 H154 Ge2 Si12, C6 H14'
_chemical_formula_sum 'C90 H168 Ge2 Si12'
_chemical_formula_weight 1732.50
_chemical_name_common bisgermacyclopropabenzenetrans
_space_group_IT_number 14
_symmetry_cell_setting monoclinic
_symmetry_space_group_name_Hall '-P 2yn'
_symmetry_space_group_name_H-M 'P 1 21/n 1'
_cell_angle_alpha 90.00
_cell_angle_beta 112.659(4)
_cell_angle_gamma 90.00
_cell_formula_units_Z 4
_cell_length_a 15.2827(14)
_cell_length_b 43.085(2)
_cell_length_c 17.3703(15)
_cell_measurement_temperature 103(2)
_cell_volume 10554.8(15)
_diffrn_ambient_temperature 103(2)
_exptl_crystal_density_diffrn 1.090
_cod_original_sg_symbol_H-M 'P 21/n'
_cod_database_code 4060612

loop_
_symmetry_equiv_pos_as_xyz
'x, y, z'
'-x+1/2, y+1/2, -z+1/2'
'-x, -y, -z'
'x-1/2, -y-1/2, z-1/2'

loop_
_atom_site_label
_atom_site_type_symbol
_atom_site_fract_x
_atom_site_fract_y
_atom_site_fract_z
_atom_site_U_iso_or_equiv
_atom_site_adp_type
_atom_site_occupancy
_atom_site_symmetry_multiplicity
_atom_site_calc_flag
_atom_site_refinement_flags
_atom_site_disorder_assembly
_atom_site_disorder_group
Ge1 Ge 0.52583(3) 0.173253(11) 0.07221(3) 0.01579(11) Uani 1 1 d . . .
C1 C 0.5147(3) 0.16328(10) -0.0399(3) 0.0169(9) Uani 1 1 d . . .
C2 C 0.5161(3) 0.13635(10) 0.0050(3) 0.0176(10) Uani 1 1 d . . .
C3 C 0.5138(3) 0.10648(10) -0.0265(3) 0.0189(10) Uani 1 1 d . . .
H1 H 0.5142 0.0881 0.0040 0.023 Uiso 1 1 calc R . .
C4 C 0.5107(3) 0.10651(10) -0.1079(3) 0.0184(10) Uani 1 1 d . . .
C5 C 0.5114(3) 0.13334(10) -0.1520(3) 0.0182(10) Uani 1 1 d . . .
C6 C 0.5128(3) 0.16323(10) -0.1213(3) 0.0189(10) Uani 1 1 d . . .
H2 H 0.5125 0.1815 -0.1520 0.023 Uiso 1 1 calc R . .
Ge2 Ge 0.50603(3) 0.096626(11) -0.21812(3) 0.01817(11) Uani 1 1 d . . .
C7 C 0.6178(3) 0.08117(10) -0.2355(3) 0.0171(9) Uani 1 1 d . . .
C8 C 0.6166(3) 0.08173(10) -0.3179(3) 0.0181(10) Uani 1 1 d . . .
C9 C 0.6896(3) 0.06718(10) -0.3334(3) 0.0206(10) Uani 1 1 d . . .
H3 H 0.6869 0.0670 -0.3890 0.025 Uiso 1 1 calc R . .
C10 C 0.7663(3) 0.05286(10) -0.2718(3) 0.0189(10) Uani 1 1 d . . .
C11 C 0.7703(3) 0.05486(10) -0.1902(3) 0.0198(10) Uani 1 1 d . . .
H4 H 0.8239 0.0464 -0.1464 0.024 Uiso 1 1 calc R . .
C12 C 0.6988(3) 0.06869(10) -0.1702(3) 0.0193(10) Uani 1 1 d . . .
C13 C 0.5418(3) 0.09857(10) -0.3915(3) 0.0190(10) Uani 1 1 d . . .
H5 H 0.4915 0.1049 -0.3712 0.023 Uiso 1 1 calc R . .
C14 C 0.8383(3) 0.03541(11) -0.2956(3) 0.0259(11) Uani 1 1 d . . .
H6 H 0.8145 0.0387 -0.3573 0.031 Uiso 1 1 calc R . .
C15 C 0.7165(3) 0.07177(10) -0.0776(3) 0.0197(10) Uani 1 1 d . . .
H7 H 0.6563 0.0809 -0.0778 0.024 Uiso 1 1 calc R . .
Si1 Si 0.47937(9) 0.07230(3) -0.48518(8) 0.0223(3) Uani 1 1 d . . .
Si2 Si 0.59366(10) 0.13637(3) -0.41214(8) 0.0276(3) Uani 1 1 d . . .
Si3 Si 0.96080(10) 0.05303(3) -0.25750(9) 0.0307(3) Uani 1 1 d . . .
Si4 Si 0.82877(10) -0.00802(3) -0.28701(9) 0.0269(3) Uani 1 1 d . . .
Si5 Si 0.73104(9) 0.03477(3) -0.01566(8) 0.0237(3) Uani 1 1 d . . .
Si6 Si 0.80967(9) 0.10286(3) -0.02530(8) 0.0220(3) Uani 1 1 d . . .
C16 C 0.4572(4) 0.03371(11) -0.4486(3) 0.0306(12) Uani 1 1 d . . .
H8 H 0.4118 0.0359 -0.4216 0.046 Uiso 1 1 calc R . .
H9 H 0.5169 0.0252 -0.4085 0.046 Uiso 1 1 calc R . .
H10 H 0.4311 0.0196 -0.4963 0.046 Uiso 1 1 calc R . .
C17 C 0.3610(3) 0.08935(11) -0.5498(3) 0.0261(11) Uani 1 1 d . . .
H11 H 0.3298 0.0764 -0.5991 0.039 Uiso 1 1 calc R . .
H12 H 0.3697 0.1103 -0.5673 0.039 Uiso 1 1 calc R . .
H13 H 0.3217 0.0902 -0.5167 0.039 Uiso 1 1 calc R . .
C18 C 0.5469(4) 0.06628(12) -0.5539(3) 0.0297(12) Uani 1 1 d . . .
H14 H 0.6062 0.0553 -0.5227 0.045 Uiso 1 1 calc R . .
H15 H 0.5612 0.0865 -0.5724 0.045 Uiso 1 1 calc R . .
H16 H 0.5086 0.0539 -0.6026 0.045 Uiso 1 1 calc R . .
C19 C 0.6150(4) 0.16298(12) -0.3218(3) 0.0438(15) Uani 1 1 d . . .
H17 H 0.6491 0.1518 -0.2696 0.066 Uiso 1 1 calc R . .
H18 H 0.5541 0.1704 -0.3223 0.066 Uiso 1 1 calc R . .
H19 H 0.6529 0.1807 -0.3260 0.066 Uiso 1 1 calc R . .
C20 C 0.5128(4) 0.15654(12) -0.5089(3) 0.0348(13) Uani 1 1 d . . .
H20 H 0.4518 0.1606 -0.5046 0.052 Uiso 1 1 calc R . .
H21 H 0.5029 0.1433 -0.5575 0.052 Uiso 1 1 calc R . .
H22 H 0.5415 0.1762 -0.5152 0.052 Uiso 1 1 calc R . .
C21 C 0.7091(4) 0.13085(12) -0.4245(3) 0.0377(13) Uani 1 1 d . . .
H23 H 0.7283 0.1505 -0.4420 0.057 Uiso 1 1 calc R . .
H24 H 0.7018 0.1149 -0.4668 0.057 Uiso 1 1 calc R . .
H25 H 0.7578 0.1243 -0.3711 0.057 Uiso 1 1 calc R . .
C22 C 0.9542(4) 0.09396(13) -0.2932(4) 0.0508(16) Uani 1 1 d . . .
H26 H 0.9201 0.1064 -0.2665 0.076 Uiso 1 1 calc R . .
H27 H 0.9205 0.0948 -0.3539 0.076 Uiso 1 1 calc R . .
H28 H 1.0184 0.1022 -0.2779 0.076 Uiso 1 1 calc R . .
C23 C 1.0177(4) 0.05371(14) -0.1410(3) 0.0454(15) Uani 1 1 d . . .
H29 H 1.0854 0.0583 -0.1235 0.068 Uiso 1 1 calc R . .
H30 H 1.0099 0.0334 -0.1189 0.068 Uiso 1 1 calc R . .
H31 H 0.9876 0.0697 -0.1195 0.068 Uiso 1 1 calc R . .
C24 C 1.0392(4) 0.03059(14) -0.2966(4) 0.0479(16) Uani 1 1 d . . .
H32 H 1.1013 0.0407 -0.2786 0.072 Uiso 1 1 calc R . .
H33 H 1.0107 0.0298 -0.3577 0.072 Uiso 1 1 calc R . .
H34 H 1.0468 0.0094 -0.2742 0.072 Uiso 1 1 calc R . .
C25 C 0.8409(4) -0.02668(14) -0.3787(4) 0.0461(15) Uani 1 1 d . . .
H35 H 0.8339 -0.0492 -0.3758 0.069 Uiso 1 1 calc R . .
H36 H 0.9036 -0.0220 -0.3789 0.069 Uiso 1 1 calc R . .
H37 H 0.7918 -0.0187 -0.4300 0.069 Uiso 1 1 calc R . .
C26 C 0.7102(3) -0.01775(11) -0.2860(3) 0.0277(11) Uani 1 1 d . . .
H38 H 0.6604 -0.0097 -0.3367 0.041 Uiso 1 1 calc R . .
H39 H 0.7042 -0.0084 -0.2369 0.041 Uiso 1 1 calc R . .
H40 H 0.7039 -0.0403 -0.2839 0.041 Uiso 1 1 calc R . .
C27 C 0.9232(4) -0.02458(12) -0.1893(3) 0.0383(13) Uani 1 1 d . . .
H41 H 0.9135 -0.0470 -0.1870 0.057 Uiso 1 1 calc R . .
H42 H 0.9191 -0.0146 -0.1401 0.057 Uiso 1 1 calc R . .
H43 H 0.9860 -0.0207 -0.1903 0.057 Uiso 1 1 calc R . .
C28 C 0.7780(3) 0.12280(11) 0.0558(3) 0.0262(11) Uani 1 1 d . . .
H44 H 0.8220 0.1401 0.0797 0.039 Uiso 1 1 calc R . .
H45 H 0.7824 0.1080 0.1000 0.039 Uiso 1 1 calc R . .
H46 H 0.7131 0.1308 0.0304 0.039 Uiso 1 1 calc R . .
C29 C 0.8096(4) 0.13190(11) -0.1048(3) 0.0312(12) Uani 1 1 d . . .
H47 H 0.7468 0.1415 -0.1299 0.047 Uiso 1 1 calc R . .
H48 H 0.8251 0.1216 -0.1482 0.047 Uiso 1 1 calc R . .
H49 H 0.8570 0.1480 -0.0780 0.047 Uiso 1 1 calc R . .
C30 C 0.9328(3) 0.08681(12) 0.0272(3) 0.0331(12) Uani 1 1 d . . .
H50 H 0.9483 0.0741 -0.0126 0.050 Uiso 1 1 calc R . .
H51 H 0.9361 0.0740 0.0749 0.050 Uiso 1 1 calc R . .
H52 H 0.9782 0.1040 0.0467 0.050 Uiso 1 1 calc R . .
C31 C 0.6157(4) 0.01383(11) -0.0537(3) 0.0329(12) Uani 1 1 d . . .
H53 H 0.5995 0.0073 -0.1116 0.049 Uiso 1 1 calc R . .
H54 H 0.5661 0.0276 -0.0507 0.049 Uiso 1 1 calc R . .
H55 H 0.6207 -0.0045 -0.0187 0.049 Uiso 1 1 calc R . .
C32 C 0.7595(4) 0.04362(13) 0.0973(3) 0.0370(13) Uani 1 1 d . . .
H56 H 0.7113 0.0577 0.1020 0.055 Uiso 1 1 calc R . .
H57 H 0.8219 0.0535 0.1216 0.055 Uiso 1 1 calc R . .
H58 H 0.7600 0.0243 0.1272 0.055 Uiso 1 1 calc R . .
C33 C 0.8231(4) 0.00744(12) -0.0211(3) 0.0364(13) Uani 1 1 d . . .
H59 H 0.8309 -0.0097 0.0181 0.055 Uiso 1 1 calc R . .
H60 H 0.8834 0.0185 -0.0064 0.055 Uiso 1 1 calc R . .
H61 H 0.8032 -0.0008 -0.0779 0.055 Uiso 1 1 calc R . .
C34 C 0.4188(3) 0.18803(10) 0.0989(2) 0.0151(9) Uani 1 1 d . . .
C35 C 0.3446(3) 0.16811(10) 0.0988(2) 0.0167(9) Uani 1 1 d . . .
C36 C 0.2753(3) 0.17981(10) 0.1255(3) 0.0180(10) Uani 1 1 d . . .
H62 H 0.2268 0.1662 0.1266 0.022 Uiso 1 1 calc R . .
C37 C 0.2747(3) 0.21046(10) 0.1505(3) 0.0183(10) Uani 1 1 d . . .
C38 C 0.3462(3) 0.22978(11) 0.1469(3) 0.0204(10) Uani 1 1 d . . .
H63 H 0.3463 0.2510 0.1620 0.024 Uiso 1 1 calc R . .
C39 C 0.4176(3) 0.21934(10) 0.1220(2) 0.0165(9) Uani 1 1 d . . .
C40 C 0.3316(3) 0.13497(10) 0.0659(3) 0.0176(9) Uani 1 1 d . . .
H64 H 0.3922 0.1303 0.0588 0.021 Uiso 1 1 calc R . .
C41 C 0.1986(3) 0.22308(11) 0.1778(3) 0.0254(11) Uani 1 1 d . . .
H65 H 0.2104 0.2460 0.1817 0.030 Uiso 1 1 calc R . .
C42 C 0.4908(3) 0.24339(10) 0.1220(3) 0.0186(10) Uani 1 1 d . . .
H66 H 0.5391 0.2315 0.1084 0.022 Uiso 1 1 calc R . .
Si7 Si 0.23803(9) 0.13465(3) -0.04510(8) 0.0219(3) Uani 1 1 d . . .
Si8 Si 0.32479(9) 0.10422(3) 0.14066(9) 0.0255(3) Uani 1 1 d . . .
Si9 Si 0.07415(9) 0.21947(3) 0.09636(8) 0.0228(3) Uani 1 1 d . . .
Si10 Si 0.21867(10) 0.21153(4) 0.28883(9) 0.0400(4) Uani 1 1 d . . .
Si11 Si 0.55709(9) 0.25831(3) 0.23277(8) 0.0232(3) Uani 1 1 d . . .
Si12 Si 0.43819(9) 0.27207(3) 0.03250(8) 0.0250(3) Uani 1 1 d . . .
C43 C 0.2531(3) 0.17022(12) -0.0997(3) 0.0284(11) Uani 1 1 d . . .
H67 H 0.3176 0.1708 -0.0988 0.043 Uiso 1 1 calc R . .
H68 H 0.2423 0.1886 -0.0714 0.043 Uiso 1 1 calc R . .
H69 H 0.2073 0.1699 -0.1576 0.043 Uiso 1 1 calc R . .
C44 C 0.2544(4) 0.09994(12) -0.1029(3) 0.0358(13) Uani 1 1 d . . .
H70 H 0.2081 0.1006 -0.1606 0.054 Uiso 1 1 calc R . .
H71 H 0.2451 0.0810 -0.0758 0.054 Uiso 1 1 calc R . .
H72 H 0.3187 0.1001 -0.1026 0.054 Uiso 1 1 calc R . .
C45 C 0.1130(3) 0.13506(12) -0.0508(3) 0.0294(12) Uani 1 1 d . . .
H73 H 0.1051 0.1523 -0.0173 0.044 Uiso 1 1 calc R . .
H74 H 0.0995 0.1154 -0.0293 0.044 Uiso 1 1 calc R . .
H75 H 0.0692 0.1377 -0.1090 0.044 Uiso 1 1 calc R . .
C46 C 0.4070(4) 0.11443(13) 0.2487(3) 0.0369(13) Uani 1 1 d . . .
H76 H 0.4015 0.1366 0.2584 0.055 Uiso 1 1 calc R . .
H77 H 0.4723 0.1097 0.2557 0.055 Uiso 1 1 calc R . .
H78 H 0.3903 0.1024 0.2890 0.055 Uiso 1 1 calc R . .
C47 C 0.3668(5) 0.06668(13) 0.1130(4) 0.0501(16) Uani 1 1 d . . .
H79 H 0.3752 0.0514 0.1571 0.075 Uiso 1 1 calc R . .
H80 H 0.4275 0.0700 0.1072 0.075 Uiso 1 1 calc R . .
H81 H 0.3198 0.0590 0.0601 0.075 Uiso 1 1 calc R . .
C48 C 0.2046(3) 0.09725(13) 0.1421(3) 0.0392(14) Uani 1 1 d . . .
H82 H 0.2109 0.0854 0.1921 0.059 Uiso 1 1 calc R . .
H83 H 0.1658 0.0855 0.0923 0.059 Uiso 1 1 calc R . .
H84 H 0.1740 0.1172 0.1426 0.059 Uiso 1 1 calc R . .
C49 C 0.0785(4) 0.22460(13) -0.0084(3) 0.0362(13) Uani 1 1 d . . .
H85 H 0.0141 0.2233 -0.0512 0.054 Uiso 1 1 calc R . .
H86 H 0.1179 0.2083 -0.0177 0.054 Uiso 1 1 calc R . .
H87 H 0.1056 0.2449 -0.0113 0.054 Uiso 1 1 calc R . .
C50 C 0.0176(3) 0.18155(11) 0.1009(3) 0.0278(11) Uani 1 1 d . . .
H88 H -0.0423 0.1796 0.0525 0.042 Uiso 1 1 calc R . .
H89 H 0.0052 0.1805 0.1522 0.042 Uiso 1 1 calc R . .
H90 H 0.0602 0.1646 0.1006 0.042 Uiso 1 1 calc R . .
C51 C -0.0001(3) 0.25196(12) 0.1089(3) 0.0335(12) Uani 1 1 d . . .
H91 H 0.0306 0.2718 0.1074 0.050 Uiso 1 1 calc R . .
H92 H -0.0069 0.2498 0.1625 0.050 Uiso 1 1 calc R . .
H93 H -0.0628 0.2513 0.0634 0.050 Uiso 1 1 calc R . .
C52 C 0.2411(5) 0.16925(17) 0.3062(4) 0.067(2) Uani 1 1 d . . .
H94 H 0.2431 0.1637 0.3616 0.101 Uiso 1 1 calc R . .
H95 H 0.3019 0.1641 0.3027 0.101 Uiso 1 1 calc R . .
H96 H 0.1902 0.1577 0.2635 0.101 Uiso 1 1 calc R . .
C53 C 0.1135(4) 0.22180(17) 0.3136(3) 0.0525(18) Uani 1 1 d . . .
H97 H 0.0564 0.2124 0.2720 0.079 Uiso 1 1 calc R . .
H98 H 0.1061 0.2444 0.3126 0.079 Uiso 1 1 calc R . .
H99 H 0.1228 0.2139 0.3692 0.079 Uiso 1 1 calc R . .
C54 C 0.3243(4) 0.2328(2) 0.3626(4) 0.079(3) Uani 1 1 d . . .
H100 H 0.3325 0.2280 0.4201 0.119 Uiso 1 1 calc R . .
H101 H 0.3149 0.2552 0.3528 0.119 Uiso 1 1 calc R . .
H102 H 0.3810 0.2263 0.3534 0.119 Uiso 1 1 calc R . .
C55 C 0.5673(4) 0.22556(12) 0.3063(3) 0.0315(12) Uani 1 1 d . . .
H103 H 0.5935 0.2073 0.2891 0.047 Uiso 1 1 calc R . .
H104 H 0.5045 0.2206 0.3056 0.047 Uiso 1 1 calc R . .
H105 H 0.6095 0.2316 0.3629 0.047 Uiso 1 1 calc R . .
C56 C 0.4980(4) 0.29265(12) 0.2586(3) 0.0357(13) Uani 1 1 d . . .
H106 H 0.5390 0.3010 0.3131 0.054 Uiso 1 1 calc R . .
H107 H 0.4373 0.2862 0.2605 0.054 Uiso 1 1 calc R . .
H108 H 0.4868 0.3087 0.2158 0.054 Uiso 1 1 calc R . .
C57 C 0.6807(3) 0.26874(13) 0.2478(3) 0.0335(12) Uani 1 1 d . . .
H109 H 0.6798 0.2865 0.2123 0.050 Uiso 1 1 calc R . .
H110 H 0.7110 0.2510 0.2326 0.050 Uiso 1 1 calc R . .
H111 H 0.7164 0.2742 0.3064 0.050 Uiso 1 1 calc R . .
C58 C 0.4236(4) 0.25145(13) -0.0664(3) 0.0377(13) Uani 1 1 d . . .
H112 H 0.3833 0.2638 -0.1143 0.057 Uiso 1 1 calc R . .
H113 H 0.3941 0.2312 -0.0676 0.057 Uiso 1 1 calc R . .
H114 H 0.4859 0.2485 -0.0693 0.057 Uiso 1 1 calc R . .
C59 C 0.3191(4) 0.28718(13) 0.0224(4) 0.0395(14) Uani 1 1 d . . .
H115 H 0.2966 0.3023 -0.0231 0.059 Uiso 1 1 calc R . .
H116 H 0.3245 0.2972 0.0747 0.059 Uiso 1 1 calc R . .
H117 H 0.2740 0.2699 0.0103 0.059 Uiso 1 1 calc R . .
C60 C 0.5151(4) 0.30686(12) 0.0436(4) 0.0417(14) Uani 1 1 d . . .
H118 H 0.5779 0.3002 0.0473 0.062 Uiso 1 1 calc R . .
H119 H 0.5214 0.3182 0.0944 0.062 Uiso 1 1 calc R . .
H120 H 0.4863 0.3204 -0.0050 0.062 Uiso 1 1 calc R . .
C61 C 0.3777(3) 0.08469(11) -0.2979(3) 0.0201(10) Uani 1 1 d . . .
C62 C 0.3488(3) 0.05365(12) -0.2977(3) 0.0247(11) Uani 1 1 d . . .
C63 C 0.2580(3) 0.04486(13) -0.3532(3) 0.0317(12) Uani 1 1 d . . .
H121 H 0.2378 0.0240 -0.3537 0.038 Uiso 1 1 calc R . .
C64 C 0.1980(4) 0.06614(14) -0.4068(3) 0.0381(14) Uani 1 1 d . . .
H122 H 0.1376 0.0597 -0.4455 0.046 Uiso 1 1 calc R . .
C65 C 0.2248(3) 0.09668(13) -0.4050(3) 0.0306(12) Uani 1 1 d . . .
H123 H 0.1816 0.1113 -0.4409 0.037 Uiso 1 1 calc R . .
C66 C 0.3147(3) 0.10663(11) -0.3510(3) 0.0258(11) Uani 1 1 d . . .
C67 C 0.4076(3) 0.02998(11) -0.2334(3) 0.0258(11) Uani 1 1 d . . .
H124 H 0.4741 0.0380 -0.2083 0.031 Uiso 1 1 calc R . .
C68 C 0.4108(4) -0.00226(12) -0.2692(3) 0.0414(14) Uani 1 1 d . . .
H125 H 0.3472 -0.0114 -0.2903 0.062 Uiso 1 1 calc R . .
H126 H 0.4542 -0.0156 -0.2253 0.062 Uiso 1 1 calc R . .
H127 H 0.4331 -0.0005 -0.3149 0.062 Uiso 1 1 calc R . .
C69 C 0.3701(4) 0.02799(14) -0.1643(3) 0.0394(14) Uani 1 1 d . . .
H128 H 0.3789 0.0480 -0.1356 0.059 Uiso 1 1 calc R . .
H129 H 0.4048 0.0119 -0.1244 0.059 Uiso 1 1 calc R . .
H130 H 0.3025 0.0228 -0.1884 0.059 Uiso 1 1 calc R . .
C70 C 0.3371(4) 0.14103(11) -0.3481(3) 0.0286(11) Uani 1 1 d . . .
H131 H 0.4076 0.1434 -0.3224 0.034 Uiso 1 1 calc R . .
C71 C 0.3014(4) 0.15708(13) -0.4339(3) 0.0410(14) Uani 1 1 d . . .
H132 H 0.3236 0.1456 -0.4715 0.061 Uiso 1 1 calc R . .
H133 H 0.3258 0.1784 -0.4276 0.061 Uiso 1 1 calc R . .
H134 H 0.2319 0.1575 -0.4572 0.061 Uiso 1 1 calc R . .
C72 C 0.2957(4) 0.15768(13) -0.2919(3) 0.0408(14) Uani 1 1 d . . .
H135 H 0.2263 0.1564 -0.3169 0.061 Uiso 1 1 calc R . .
H136 H 0.3150 0.1795 -0.2861 0.061 Uiso 1 1 calc R . .
H137 H 0.3191 0.1478 -0.2368 0.061 Uiso 1 1 calc R . .
C73 C 0.6587(3) 0.18128(10) 0.1481(3) 0.0189(10) Uani 1 1 d . . .
C74 C 0.7189(3) 0.20028(10) 0.1242(3) 0.0195(10) Uani 1 1 d . . .
C75 C 0.8146(3) 0.20271(11) 0.1776(3) 0.0241(11) Uani 1 1 d . . .
H138 H 0.8559 0.2154 0.1619 0.029 Uiso 1 1 calc R . .
C76 C 0.8499(3) 0.18700(12) 0.2526(3) 0.0285(12) Uani 1 1 d . . .
H139 H 0.9147 0.1891 0.2885 0.034 Uiso 1 1 calc R . .
C77 C 0.7910(3) 0.16821(11) 0.2753(3) 0.0259(11) Uani 1 1 d . . .
H140 H 0.8161 0.1573 0.3267 0.031 Uiso 1 1 calc R . .
C78 C 0.6950(3) 0.16477(11) 0.2243(3) 0.0202(10) Uani 1 1 d . . .
C79 C 0.6864(3) 0.21811(10) 0.0420(3) 0.0211(10) Uani 1 1 d . . .
H141 H 0.6156 0.2169 0.0155 0.025 Uiso 1 1 calc R . .
C80 C 0.7262(3) 0.20346(12) -0.0185(3) 0.0284(11) Uani 1 1 d . . .
H142 H 0.7956 0.2044 0.0060 0.043 Uiso 1 1 calc R . .
H143 H 0.7025 0.2149 -0.0714 0.043 Uiso 1 1 calc R . .
H144 H 0.7059 0.1817 -0.0286 0.043 Uiso 1 1 calc R . .
C81 C 0.7143(3) 0.25254(11) 0.0546(3) 0.0296(12) Uani 1 1 d . . .
H145 H 0.6895 0.2618 0.0937 0.044 Uiso 1 1 calc R . .
H146 H 0.6875 0.2634 0.0010 0.044 Uiso 1 1 calc R . .
H147 H 0.7835 0.2544 0.0773 0.044 Uiso 1 1 calc R . .
C82 C 0.6357(3) 0.14160(11) 0.2497(3) 0.0210(10) Uani 1 1 d . . .
H148 H 0.5676 0.1477 0.2208 0.025 Uiso 1 1 calc R . .
C83 C 0.6475(4) 0.10903(11) 0.2192(3) 0.0308(12) Uani 1 1 d . . .
H149 H 0.6278 0.1093 0.1584 0.046 Uiso 1 1 calc R . .
H150 H 0.6082 0.0943 0.2345 0.046 Uiso 1 1 calc R . .
H151 H 0.7142 0.1028 0.2452 0.046 Uiso 1 1 calc R . .
C84 C 0.6581(3) 0.14105(12) 0.3436(3) 0.0291(11) Uani 1 1 d . . .
H152 H 0.7224 0.1330 0.3733 0.044 Uiso 1 1 calc R . .
H153 H 0.6124 0.1277 0.3547 0.044 Uiso 1 1 calc R . .
H154 H 0.6539 0.1622 0.3630 0.044 Uiso 1 1 calc R . .
C85 C 0.0304(6) 0.1157(2) 0.2756(5) 0.088(2) Uani 1 1 d DU . .
H155 H 0.0773 0.1323 0.2854 0.133 Uiso 0.623(8) 1 calc PR A 1
H156 H -0.0295 0.1220 0.2315 0.133 Uiso 0.623(8) 1 calc PR A 1
H157 H 0.0537 0.0968 0.2585 0.133 Uiso 0.623(8) 1 calc PR A 1
H158 H 0.0202 0.1131 0.2167 0.133 Uiso 0.377(8) 1 calc PR A 2
H159 H 0.0956 0.1098 0.3107 0.133 Uiso 0.377(8) 1 calc PR A 2
H160 H 0.0198 0.1374 0.2862 0.133 Uiso 0.377(8) 1 calc PR A 2
C86 C -0.1839(7) 0.0435(3) 0.4593(6) 0.123(3) Uani 1 1 d DU . .
H161 H -0.2252 0.0252 0.4473 0.185 Uiso 0.623(8) 1 calc PR A 1
H162 H -0.2197 0.0619 0.4632 0.185 Uiso 0.623(8) 1 calc PR A 1
H163 H -0.1298 0.0405 0.5122 0.185 Uiso 0.623(8) 1 calc PR A 1
H164 H -0.2097 0.0415 0.5027 0.185 Uiso 0.377(8) 1 calc PR A 2
H165 H -0.1438 0.0255 0.4614 0.185 Uiso 0.377(8) 1 calc PR A 2
H166 H -0.2362 0.0444 0.4044 0.185 Uiso 0.377(8) 1 calc PR A 2
C87 C -0.0862(6) 0.0762(3) 0.4075(6) 0.117(3) Uani 1 1 d DU . .
H167 H -0.1198 0.0941 0.4193 0.140 Uiso 0.623(8) 1 calc PR A 1
H168 H -0.0278 0.0725 0.4576 0.140 Uiso 0.623(8) 1 calc PR A 1
H169 H -0.1437 0.0767 0.3554 0.140 Uiso 0.377(8) 1 calc PR A 2
H170 H -0.0569 0.0557 0.4076 0.140 Uiso 0.377(8) 1 calc PR A 2
C88 C -0.0603(9) 0.0837(3) 0.3354(8) 0.096(3) Uani 0.623(8) 1 d PDU A 1
H171 H -0.1179 0.0904 0.2878 0.115 Uiso 0.623(8) 1 calc PR A 1
H172 H -0.0357 0.0648 0.3184 0.115 Uiso 0.623(8) 1 calc PR A 1
C89 C 0.0146(9) 0.1094(3) 0.3558(7) 0.090(3) Uani 0.623(8) 1 d PDU A 1
H173 H -0.0080 0.1284 0.3744 0.108 Uiso 0.623(8) 1 calc PR A 1
H174 H 0.0744 0.1026 0.4007 0.108 Uiso 0.623(8) 1 calc PR A 1
C90 C -0.1486(11) 0.0480(3) 0.3901(8) 0.115(4) Uani 0.623(8) 1 d PDU A 1
H175 H -0.1123 0.0294 0.3859 0.138 Uiso 0.623(8) 1 calc PR A 1
H176 H -0.2031 0.0505 0.3362 0.138 Uiso 0.623(8) 1 calc PR A 1
C91 C -0.0374(12) 0.0954(5) 0.2960(11) 0.081(3) Uani 0.377(8) 1 d PDU A 2
H177 H -0.0288 0.0735 0.2831 0.098 Uiso 0.377(8) 1 calc PR A 2
H178 H -0.1034 0.1016 0.2616 0.098 Uiso 0.377(8) 1 calc PR A 2
C92 C -0.0194(13) 0.0986(5) 0.3893(11) 0.089(4) Uani 0.377(8) 1 d PDU A 2
H179 H 0.0473 0.0935 0.4241 0.107 Uiso 0.377(8) 1 calc PR A 2
H180 H -0.0320 0.1202 0.4019 0.107 Uiso 0.377(8) 1 calc PR A 2
C93 C -0.1255(17) 0.0728(5) 0.4736(12) 0.128(4) Uani 0.377(8) 1 d PDU A 2
H181 H -0.1656 0.0910 0.4726 0.154 Uiso 0.377(8) 1 calc PR A 2
H182 H -0.0730 0.0719 0.5292 0.154 Uiso 0.377(8) 1 calc PR A 2

loop_
_atom_site_aniso_label
_atom_site_aniso_U_11
_atom_site_aniso_U_22
_atom_site_aniso_U_33
_atom_site_aniso_U_23
_atom_site_aniso_U_13
_atom_site_aniso_U_12
Ge1 0.0136(2) 0.0198(3) 0.0139(2) -0.00041(19) 0.00526(18) -0.00061(19)
C1 0.012(2) 0.021(2) 0.018(2) -0.0018(18) 0.0060(18) 0.0017(18)
C2 0.012(2) 0.028(3) 0.013(2) -0.0006(18) 0.0047(18) 0.0007(19)
C3 0.015(2) 0.024(3) 0.017(2) -0.0010(19) 0.0052(18) 0.0015(19)
C4 0.011(2) 0.025(3) 0.015(2) -0.0009(18) 0.0006(18) 0.0023(18)
C5 0.011(2) 0.026(3) 0.016(2) 0.0003(19) 0.0040(18) 0.0026(18)
C6 0.017(2) 0.023(3) 0.016(2) 0.0048(18) 0.0046(19) 0.0011(19)
Ge2 0.0164(2) 0.0231(3) 0.0141(2) -0.00086(19) 0.00488(19) 0.0033(2)
C7 0.015(2) 0.016(2) 0.017(2) 0.0004(18) 0.0033(18) 0.0021(18)
C8 0.017(2) 0.020(2) 0.016(2) -0.0006(18) 0.0055(19) -0.0004(18)
C9 0.021(2) 0.023(3) 0.018(2) -0.0017(19) 0.0077(19) 0.0002(19)
C10 0.019(2) 0.016(2) 0.025(2) -0.0001(19) 0.013(2) -0.0015(19)
C11 0.014(2) 0.019(2) 0.022(2) 0.0014(19) 0.0024(19) 0.0028(18)
C12 0.017(2) 0.018(2) 0.022(2) -0.0008(19) 0.0068(19) -0.0019(18)
C13 0.022(2) 0.021(2) 0.013(2) -0.0005(18) 0.0064(19) 0.0037(19)
C14 0.019(2) 0.032(3) 0.030(3) 0.001(2) 0.013(2) 0.001(2)
C15 0.015(2) 0.028(3) 0.013(2) 0.0005(19) 0.0026(18) 0.0006(19)
Si1 0.0253(7) 0.0261(7) 0.0157(6) -0.0011(5) 0.0081(5) 0.0026(6)
Si2 0.0313(8) 0.0248(8) 0.0233(7) 0.0041(6) 0.0065(6) 0.0006(6)
Si3 0.0221(7) 0.0297(8) 0.0431(9) 0.0003(7) 0.0156(7) -0.0004(6)
Si4 0.0227(7) 0.0248(8) 0.0351(8) -0.0047(6) 0.0133(6) 0.0004(6)
Si5 0.0248(7) 0.0243(7) 0.0186(6) 0.0022(5) 0.0045(6) 0.0005(6)
Si6 0.0198(7) 0.0261(7) 0.0185(6) -0.0001(5) 0.0058(5) -0.0001(5)
C16 0.034(3) 0.026(3) 0.031(3) -0.002(2) 0.011(2) 0.000(2)
C17 0.023(3) 0.033(3) 0.020(2) -0.002(2) 0.005(2) 0.000(2)
C18 0.035(3) 0.036(3) 0.019(2) -0.002(2) 0.011(2) 0.000(2)
C19 0.062(4) 0.029(3) 0.030(3) -0.002(2) 0.006(3) -0.007(3)
C20 0.033(3) 0.038(3) 0.032(3) 0.008(2) 0.011(2) 0.001(2)
C21 0.030(3) 0.033(3) 0.044(3) 0.012(3) 0.008(3) 0.000(2)
C22 0.030(3) 0.046(4) 0.073(4) 0.011(3) 0.016(3) -0.007(3)
C23 0.028(3) 0.053(4) 0.046(3) -0.002(3) 0.004(3) -0.011(3)
C24 0.032(3) 0.056(4) 0.065(4) -0.003(3) 0.029(3) 0.000(3)
C25 0.045(4) 0.046(4) 0.052(4) -0.012(3) 0.024(3) -0.005(3)
C26 0.025(3) 0.026(3) 0.030(3) -0.002(2) 0.009(2) -0.001(2)
C27 0.029(3) 0.031(3) 0.053(4) 0.010(3) 0.015(3) 0.005(2)
C28 0.028(3) 0.029(3) 0.020(2) -0.002(2) 0.008(2) -0.002(2)
C29 0.036(3) 0.029(3) 0.025(3) -0.002(2) 0.008(2) -0.007(2)
C30 0.023(3) 0.043(3) 0.028(3) -0.002(2) 0.004(2) -0.002(2)
C31 0.040(3) 0.023(3) 0.035(3) 0.002(2) 0.013(3) -0.004(2)
C32 0.045(3) 0.040(3) 0.021(3) 0.005(2) 0.008(2) -0.002(3)
C33 0.041(3) 0.032(3) 0.038(3) 0.011(2) 0.017(3) 0.010(3)
C34 0.011(2) 0.023(2) 0.010(2) -0.0005(17) 0.0029(17) -0.0017(18)
C35 0.013(2) 0.021(2) 0.013(2) 0.0009(18) 0.0021(18) -0.0038(18)
C36 0.013(2) 0.022(2) 0.017(2) 0.0010(18) 0.0032(18) -0.0040(18)
C37 0.015(2) 0.026(3) 0.014(2) -0.0012(18) 0.0051(18) 0.0005(19)
C38 0.016(2) 0.023(3) 0.021(2) -0.0041(19) 0.0052(19) 0.0000(19)
C39 0.016(2) 0.021(2) 0.012(2) -0.0016(17) 0.0036(18) -0.0030(18)
C40 0.012(2) 0.020(2) 0.023(2) -0.0025(19) 0.0082(19) -0.0044(18)
C41 0.019(2) 0.029(3) 0.034(3) -0.012(2) 0.017(2) -0.006(2)
C42 0.015(2) 0.019(2) 0.023(2) 0.0002(19) 0.0086(19) 0.0003(18)
Si7 0.0162(6) 0.0266(7) 0.0211(7) -0.0061(5) 0.0052(5) -0.0029(5)
Si8 0.0207(7) 0.0238(7) 0.0315(7) 0.0061(6) 0.0095(6) -0.0012(6)
Si9 0.0161(7) 0.0284(8) 0.0246(7) -0.0014(6) 0.0087(5) -0.0001(5)
Si10 0.0216(8) 0.0771(12) 0.0225(7) -0.0164(8) 0.0097(6) -0.0014(8)
Si11 0.0181(7) 0.0259(7) 0.0239(7) -0.0076(6) 0.0062(6) -0.0034(5)
Si12 0.0204(7) 0.0241(7) 0.0285(7) 0.0057(6) 0.0074(6) 0.0001(6)
C43 0.023(3) 0.042(3) 0.019(2) 0.003(2) 0.007(2) 0.001(2)
C44 0.027(3) 0.043(3) 0.032(3) -0.013(2) 0.006(2) -0.006(2)
C45 0.018(3) 0.037(3) 0.030(3) -0.006(2) 0.006(2) -0.002(2)
C46 0.025(3) 0.049(4) 0.034(3) 0.015(3) 0.009(2) -0.001(2)
C47 0.059(4) 0.031(3) 0.061(4) 0.007(3) 0.025(3) 0.008(3)
C48 0.025(3) 0.044(3) 0.046(3) 0.018(3) 0.011(3) -0.002(3)
C49 0.029(3) 0.047(3) 0.034(3) 0.013(3) 0.013(2) 0.006(2)
C50 0.023(3) 0.029(3) 0.030(3) -0.003(2) 0.009(2) -0.002(2)
C51 0.022(3) 0.030(3) 0.050(3) -0.001(2) 0.016(2) 0.001(2)
C52 0.085(5) 0.091(6) 0.030(3) 0.026(3) 0.027(4) 0.031(4)
C53 0.025(3) 0.103(6) 0.033(3) -0.020(3) 0.015(3) -0.010(3)
C54 0.026(3) 0.166(8) 0.047(4) -0.049(5) 0.017(3) -0.021(4)
C55 0.028(3) 0.036(3) 0.024(3) -0.003(2) 0.004(2) -0.001(2)
C56 0.034(3) 0.029(3) 0.043(3) -0.010(2) 0.014(3) -0.002(2)
C57 0.024(3) 0.043(3) 0.032(3) -0.014(2) 0.009(2) -0.008(2)
C58 0.040(3) 0.041(3) 0.028(3) 0.008(2) 0.008(2) 0.002(3)
C59 0.030(3) 0.037(3) 0.048(3) 0.019(3) 0.011(3) 0.014(2)
C60 0.038(3) 0.033(3) 0.055(4) 0.008(3) 0.018(3) -0.003(3)
C61 0.019(2) 0.030(3) 0.013(2) -0.0041(19) 0.0081(19) 0.003(2)
C62 0.016(2) 0.041(3) 0.017(2) -0.002(2) 0.0064(19) -0.002(2)
C63 0.020(3) 0.041(3) 0.030(3) -0.001(2) 0.006(2) -0.002(2)
C64 0.018(3) 0.062(4) 0.029(3) -0.004(3) 0.004(2) -0.003(3)
C65 0.023(3) 0.043(3) 0.021(2) 0.003(2) 0.003(2) 0.007(2)
C66 0.025(3) 0.035(3) 0.016(2) 0.001(2) 0.006(2) 0.007(2)
C67 0.021(3) 0.031(3) 0.024(3) 0.004(2) 0.008(2) -0.002(2)
C68 0.053(4) 0.031(3) 0.036(3) -0.001(2) 0.013(3) 0.001(3)
C69 0.035(3) 0.053(4) 0.034(3) 0.005(3) 0.016(3) 0.003(3)
C70 0.026(3) 0.032(3) 0.024(3) 0.000(2) 0.006(2) 0.012(2)
C71 0.049(4) 0.038(3) 0.031(3) 0.002(2) 0.011(3) 0.014(3)
C72 0.034(3) 0.049(4) 0.032(3) -0.007(3) 0.004(2) 0.019(3)
C73 0.018(2) 0.022(2) 0.018(2) -0.0012(18) 0.0081(19) 0.0035(19)
C74 0.019(2) 0.021(2) 0.022(2) -0.0010(19) 0.012(2) 0.0000(19)
C75 0.018(2) 0.030(3) 0.028(3) -0.003(2) 0.013(2) -0.004(2)
C76 0.013(2) 0.040(3) 0.025(3) -0.003(2) 0.000(2) -0.001(2)
C77 0.020(3) 0.035(3) 0.017(2) 0.002(2) 0.001(2) 0.000(2)
C78 0.016(2) 0.027(3) 0.018(2) -0.0010(19) 0.0065(19) 0.0006(19)
C79 0.017(2) 0.025(3) 0.024(2) 0.005(2) 0.012(2) 0.0019(19)
C80 0.028(3) 0.035(3) 0.024(3) 0.003(2) 0.012(2) 0.000(2)
C81 0.029(3) 0.029(3) 0.034(3) 0.007(2) 0.015(2) 0.000(2)
C82 0.017(2) 0.028(3) 0.016(2) 0.0041(19) 0.0036(19) 0.001(2)
C83 0.031(3) 0.031(3) 0.032(3) 0.006(2) 0.013(2) -0.001(2)
C84 0.028(3) 0.037(3) 0.023(3) 0.006(2) 0.009(2) -0.003(2)
C85 0.078(5) 0.108(6) 0.078(5) 0.027(4) 0.029(4) 0.022(4)
C86 0.109(7) 0.156(8) 0.088(6) 0.014(6) 0.021(5) -0.015(6)
C87 0.070(5) 0.160(6) 0.106(5) 0.041(5) 0.018(4) 0.017(5)
C88 0.058(5) 0.125(7) 0.094(6) 0.029(6) 0.019(5) 0.025(5)
C89 0.060(5) 0.115(7) 0.086(6) 0.022(6) 0.019(5) 0.029(5)
C90 0.102(7) 0.145(8) 0.094(6) 0.025(6) 0.032(6) 0.003(6)
C91 0.055(6) 0.115(7) 0.074(6) 0.030(6) 0.026(5) 0.026(6)
C92 0.058(6) 0.127(7) 0.079(7) 0.036(6) 0.023(5) 0.026(6)
C93 0.104(7) 0.159(8) 0.102(7) 0.028(7) 0.017(7) 0.003(7)

loop_
_geom_bond_atom_site_label_1
_geom_bond_atom_site_label_2
_geom_bond_distance
_geom_bond_site_symmetry_2
_geom_bond_publ_flag
Ge1 C1 1.937(4) . ?
Ge1 C2 1.944(4) . ?
Ge1 C34 1.970(4) . ?
Ge1 C73 1.979(4) . ?
C1 C2 1.394(6) . ?
C1 C6 1.403(6) . ?
C2 C3 1.394(6) . ?
C3 C4 1.397(6) . ?
C3 H1 0.9500 . ?
C4 C5 1.389(6) . ?
C4 Ge2 1.935(4) . ?
C5 C6 1.391(6) . ?
C5 Ge2 1.938(4) . ?
C6 H2 0.9500 . ?
Ge2 C7 1.962(4) . ?
Ge2 C61 1.985(4) . ?
C7 C8 1.423(6) . ?
C7 C12 1.423(6) . ?
C8 C9 1.395(6) . ?
C8 C13 1.530(6) . ?
C9 C10 1.391(6) . ?
C9 H3 0.9500 . ?
C10 C11 1.397(6) . ?
C10 C14 1.515(6) . ?
C11 C12 1.401(6) . ?
C11 H4 0.9500 . ?
C12 C15 1.531(6) . ?
C13 Si2 1.905(5) . ?
C13 Si1 1.909(4) . ?
C13 H5 1.0000 . ?
C14 Si4 1.887(5) . ?
C14 Si3 1.888(5) . ?
C14 H6 1.0000 . ?
C15 Si5 1.888(5) . ?
C15 Si6 1.911(4) . ?
C15 H7 1.0000 . ?
Si1 C16 1.857(5) . ?
Si1 C18 1.872(5) . ?
Si1 C17 1.872(5) . ?
Si2 C19 1.868(5) . ?
Si2 C20 1.872(5) . ?
Si2 C21 1.873(5) . ?
Si3 C22 1.859(6) . ?
Si3 C24 1.860(5) . ?
Si3 C23 1.870(6) . ?
Si4 C25 1.857(6) . ?
Si4 C26 1.866(5) . ?
Si4 C27 1.893(5) . ?
Si5 C31 1.860(5) . ?
Si5 C33 1.864(5) . ?
Si5 C32 1.878(5) . ?
Si6 C29 1.863(5) . ?
Si6 C28 1.866(5) . ?
Si6 C30 1.878(5) . ?
C16 H8 0.9800 . ?
C16 H9 0.9800 . ?
C16 H10 0.9800 . ?
C17 H11 0.9800 . ?
C17 H12 0.9800 . ?
C17 H13 0.9800 . ?
C18 H14 0.9800 . ?
C18 H15 0.9800 . ?
C18 H16 0.9800 . ?
C19 H17 0.9800 . ?
C19 H18 0.9800 . ?
C19 H19 0.9800 . ?
C20 H20 0.9800 . ?
C20 H21 0.9800 . ?
C20 H22 0.9800 . ?
C21 H23 0.9800 . ?
C21 H24 0.9800 . ?
C21 H25 0.9800 . ?
C22 H26 0.9800 . ?
C22 H27 0.9800 . ?
C22 H28 0.9800 . ?
C23 H29 0.9800 . ?
C23 H30 0.9800 . ?
C23 H31 0.9800 . ?
C24 H32 0.9800 . ?
C24 H33 0.9800 . ?
C24 H34 0.9800 . ?
C25 H35 0.9800 . ?
C25 H36 0.9800 . ?
C25 H37 0.9800 . ?
C26 H38 0.9800 . ?
C26 H39 0.9800 . ?
C26 H40 0.9800 . ?
C27 H41 0.9800 . ?
C27 H42 0.9800 . ?
C27 H43 0.9800 . ?
C28 H44 0.9800 . ?
C28 H45 0.9800 . ?
C28 H46 0.9800 . ?
C29 H47 0.9800 . ?
C29 H48 0.9800 . ?
C29 H49 0.9800 . ?
C30 H50 0.9800 . ?
C30 H51 0.9800 . ?
C30 H52 0.9800 . ?
C31 H53 0.9800 . ?
C31 H54 0.9800 . ?
C31 H55 0.9800 . ?
C32 H56 0.9800 . ?
C32 H57 0.9800 . ?
C32 H58 0.9800 . ?
C33 H59 0.9800 . ?
C33 H60 0.9800 . ?
C33 H61 0.9800 . ?
C34 C39 1.409(6) . ?
C34 C35 1.421(6) . ?
C35 C36 1.404(6) . ?
C35 C40 1.522(6) . ?
C36 C37 1.391(6) . ?
C36 H62 0.9500 . ?
C37 C38 1.394(6) . ?
C37 C41 1.517(6) . ?
C38 C39 1.394(6) . ?
C38 H63 0.9500 . ?
C39 C42 1.524(6) . ?
C40 Si8 1.886(4) . ?
C40 Si7 1.907(4) . ?
C40 H64 1.0000 . ?
C41 Si9 1.889(5) . ?
C41 Si10 1.898(5) . ?
C41 H65 1.0000 . ?
C42 Si12 1.904(4) . ?
C42 Si11 1.908(4) . ?
C42 H66 1.0000 . ?
Si7 C43 1.862(5) . ?
Si7 C44 1.871(5) . ?
Si7 C45 1.874(5) . ?
Si8 C46 1.865(5) . ?
Si8 C47 1.870(6) . ?
Si8 C48 1.871(5) . ?
Si9 C49 1.858(5) . ?
Si9 C50 1.865(5) . ?
Si9 C51 1.867(5) . ?
Si10 C52 1.857(7) . ?
Si10 C54 1.869(6) . ?
Si10 C53 1.870(5) . ?
Si11 C57 1.860(5) . ?
Si11 C55 1.869(5) . ?
Si11 C56 1.876(5) . ?
Si12 C60 1.869(5) . ?
Si12 C58 1.870(5) . ?
Si12 C59 1.876(5) . ?
C43 H67 0.9800 . ?
C43 H68 0.9800 . ?
C43 H69 0.9800 . ?
C44 H70 0.9800 . ?
C44 H71 0.9800 . ?
C44 H72 0.9800 . ?
C45 H73 0.9800 . ?
C45 H74 0.9800 . ?
C45 H75 0.9800 . ?
C46 H76 0.9800 . ?
C46 H77 0.9800 . ?
C46 H78 0.9800 . ?
C47 H79 0.9800 . ?
C47 H80 0.9800 . ?
C47 H81 0.9800 . ?
C48 H82 0.9800 . ?
C48 H83 0.9800 . ?
C48 H84 0.9800 . ?
C49 H85 0.9800 . ?
C49 H86 0.9800 . ?
C49 H87 0.9800 . ?
C50 H88 0.9800 . ?
C50 H89 0.9800 . ?
C50 H90 0.9800 . ?
C51 H91 0.9800 . ?
C51 H92 0.9800 . ?
C51 H93 0.9800 . ?
C52 H94 0.9800 . ?
C52 H95 0.9800 . ?
C52 H96 0.9800 . ?
C53 H97 0.9800 . ?
C53 H98 0.9800 . ?
C53 H99 0.9800 . ?
C54 H100 0.9800 . ?
C54 H101 0.9800 . ?
C54 H102 0.9800 . ?
C55 H103 0.9800 . ?
C55 H104 0.9800 . ?
C55 H105 0.9800 . ?
C56 H106 0.9800 . ?
C56 H107 0.9800 . ?
C56 H108 0.9800 . ?
C57 H109 0.9800 . ?
C57 H110 0.9800 . ?
C57 H111 0.9800 . ?
C58 H112 0.9800 . ?
C58 H113 0.9800 . ?
C58 H114 0.9800 . ?
C59 H115 0.9800 . ?
C59 H116 0.9800 . ?
C59 H117 0.9800 . ?
C60 H118 0.9800 . ?
C60 H119 0.9800 . ?
C60 H120 0.9800 . ?
C61 C62 1.409(7) . ?
C61 C66 1.410(6) . ?
C62 C63 1.402(6) . ?
C62 C67 1.523(6) . ?
C63 C64 1.375(7) . ?
C63 H121 0.9500 . ?
C64 C65 1.375(7) . ?
C64 H122 0.9500 . ?
C65 C66 1.399(7) . ?
C65 H123 0.9500 . ?
C66 C70 1.518(7) . ?
C67 C69 1.519(7) . ?
C67 C68 1.530(7) . ?
C67 H124 1.0000 . ?
C68 H125 0.9800 . ?
C68 H126 0.9800 . ?
C68 H127 0.9800 . ?
C69 H128 0.9800 . ?
C69 H129 0.9800 . ?
C69 H130 0.9800 . ?
C70 C72 1.531(7) . ?
C70 C71 1.540(7) . ?
C70 H131 1.0000 . ?
C71 H132 0.9800 . ?
C71 H133 0.9800 . ?
C71 H134 0.9800 . ?
C72 H135 0.9800 . ?
C72 H136 0.9800 . ?
C72 H137 0.9800 . ?
C73 C74 1.408(6) . ?
C73 C78 1.415(6) . ?
C74 C75 1.403(6) . ?
C74 C79 1.527(6) . ?
C75 C76 1.380(6) . ?
C75 H138 0.9500 . ?
C76 C77 1.376(7) . ?
C76 H139 0.9500 . ?
C77 C78 1.399(6) . ?
C77 H140 0.9500 . ?
C78 C82 1.524(6) . ?
C79 C81 1.535(6) . ?
C79 C80 1.537(6) . ?
C79 H141 1.0000 . ?
C80 H142 0.9800 . ?
C80 H143 0.9800 . ?
C80 H144 0.9800 . ?
C81 H145 0.9800 . ?
C81 H146 0.9800 . ?
C81 H147 0.9800 . ?
C82 C84 1.532(6) . ?
C82 C83 1.535(6) . ?
C82 H148 1.0000 . ?
C83 H149 0.9800 . ?
C83 H150 0.9800 . ?
C83 H151 0.9800 . ?
C84 H152 0.9800 . ?
C84 H153 0.9800 . ?
C84 H154 0.9800 . ?
C85 C91 1.498(9) . ?
C85 C89 1.526(8) . ?
C85 H155 0.9800 . ?
C85 H156 0.9800 . ?
C85 H157 0.9800 . ?
C85 H158 0.9800 . ?
C85 H159 0.9800 . ?
C85 H160 0.9800 . ?
C86 C90 1.508(9) . ?
C86 C93 1.510(10) . ?
C86 H161 0.9800 . ?
C86 H162 0.9800 . ?
C86 H163 0.9800 . ?
C86 H164 0.9800 . ?
C86 H165 0.9800 . ?
C86 H166 0.9800 . ?
C87 C88 1.487(9) . ?
C87 C93 1.495(10) . ?
C87 C90 1.505(9) . ?
C87 C92 1.523(10) . ?
C87 H167 0.9900 . ?
C87 H168 0.9900 . ?
C87 H169 0.9900 . ?
C87 H170 0.9900 . ?
C88 C89 1.533(9) . ?
C88 H171 0.9900 . ?
C88 H172 0.9900 . ?
C89 H173 0.9900 . ?
C89 H174 0.9900 . ?
C90 H175 0.9900 . ?
C90 H176 0.9900 . ?
C91 C92 1.542(10) . ?
C91 H177 0.9900 . ?
C91 H178 0.9900 . ?
C92 H179 0.9900 . ?
C92 H180 0.9900 . ?
C93 H181 0.9900 . ?
C93 H182 0.9900 . ?
